data_7158810
loop_
_publ_author_name
'Cho, Eun Hee'
'Akhtar, Muhammad Saeed'
'Aslam, Mohammad'
'Thombal, Raju S.'
'Li, Xin'
'Shim, Jae-Jin'
'Lee, Yong Rok'

_publ_section_title
;
 Transition Metal-Catalyzed Regioselective Functionalization of Carbazoles
 and Indolines with Maleimides
;
_journal_name_full 'Organic &amp; Biomolecular Chemistry'
_journal_paper_doi 10.1039/D2OB01077A
_journal_year 2022
_chemical_formula_moiety '2(C27 H16 Cl3 N3 O2), C3 H6 O'
_chemical_formula_sum 'C57 H38 Cl6 N6 O5'
_chemical_formula_weight 1099.63
_chemical_melting_point 399
_chemical_name_systematic 3-(9-(Pyridin-2-yl)-9H-carbazol-1-yl)-1-(2,4,6-trichlorophenyl)pyrrolidine-2,5-dione
_space_group_crystal_system monoclinic
_space_group_IT_number 15
_space_group_name_Hall '-C 2yc'
_space_group_name_H-M_alt 'C 1 2/c 1'
_atom_sites_solution_hydrogens geom
_audit_creation_method SHELXL-2018/3
_audit_update_record
;
2022-06-08 deposited with the CCDC.	2022-08-05 downloaded from the CCDC.
;
_cell_angle_alpha 90
_cell_angle_beta 95.043(19)
_cell_angle_gamma 90
_cell_formula_units_Z 4
_cell_length_a 31.146(18)
_cell_length_b 11.338(7)
_cell_length_c 15.115(9)
_cell_measurement_reflns_used 8155
_cell_measurement_temperature 223(2)
_cell_measurement_theta_max 24.01
_cell_measurement_theta_min 2.37
_cell_volume 5317(6)
_computing_cell_refinement 'Bruker SAINT'
_computing_data_collection 'Bruker APEX2'
_computing_data_reduction 'Bruker SAINT'
_computing_molecular_graphics 'Bruker SHELXTL'
_computing_publication_material 'Bruker SHELXTL'
_computing_structure_refinement 'SHELXL-2018/3 (Sheldrick, 2018)'
_computing_structure_solution 'SHELXT 2014/5 (Sheldrick, 2014)'
_diffrn_ambient_temperature 223(2)
_diffrn_measured_fraction_theta_full 0.999
_diffrn_measured_fraction_theta_max 0.986
_diffrn_measurement_device_type 'Bruker APEX-II CCD'
_diffrn_measurement_method '\f and \w scans'
_diffrn_radiation_type MoK\a
_diffrn_radiation_wavelength 0.71073
_diffrn_reflns_av_R_equivalents 0.0883
_diffrn_reflns_av_unetI/netI 0.0592
_diffrn_reflns_Laue_measured_fraction_full 0.999
_diffrn_reflns_Laue_measured_fraction_max 0.986
_diffrn_reflns_limit_h_max 41
_diffrn_reflns_limit_h_min -41
_diffrn_reflns_limit_k_max 15
_diffrn_reflns_limit_k_min -15
_diffrn_reflns_limit_l_max 20
_diffrn_reflns_limit_l_min -15
_diffrn_reflns_number 48713
_diffrn_reflns_point_group_measured_fraction_full 0.999
_diffrn_reflns_point_group_measured_fraction_max 0.986
_diffrn_reflns_theta_full 25.242
_diffrn_reflns_theta_max 28.522
_diffrn_reflns_theta_min 1.912
_exptl_absorpt_coefficient_mu 0.378
_exptl_absorpt_correction_T_max 0.7457
_exptl_absorpt_correction_T_min 0.6814
_exptl_absorpt_correction_type multi-scan
_exptl_absorpt_process_details SADABS
_exptl_crystal_colour colourless
_exptl_crystal_density_diffrn 1.374
_exptl_crystal_description BLOCK
_exptl_crystal_F_000 2256
_exptl_crystal_recrystallization_method 'Re-crystallisation from solvent: acetone/ethylactate'
_exptl_crystal_size_max 0.220
_exptl_crystal_size_mid 0.110
_exptl_crystal_size_min 0.042
_refine_diff_density_max 2.182
_refine_diff_density_min -0.620
_refine_diff_density_rms 0.111
_refine_ls_extinction_method none
_refine_ls_goodness_of_fit_ref 1.043
_refine_ls_hydrogen_treatment constr
_refine_ls_matrix_type full
_refine_ls_number_parameters 335
_refine_ls_number_reflns 6666
_refine_ls_number_restraints 12
_refine_ls_restrained_S_all 1.059
_refine_ls_R_factor_all 0.1378
_refine_ls_R_factor_gt 0.0814
_refine_ls_shift/su_max 0.000
_refine_ls_shift/su_mean 0.000
_refine_ls_structure_factor_coef Fsqd
_refine_ls_weighting_details 'w=1/[\s^2^(Fo^2^)+(0.1673P)^2^+7.9730P] where P=(Fo^2^+2Fc^2^)/3'
_refine_ls_weighting_scheme calc
_refine_ls_wR_factor_gt 0.2405
_refine_ls_wR_factor_ref 0.2937
_reflns_Friedel_coverage 0.000
_reflns_number_gt 3859
_reflns_number_total 6666
_reflns_threshold_expression 'I > 2\s(I)'
_cod_data_source_file d2ob01077a2.cif
_cod_data_source_block EH_83_a
_cod_original_cell_volume 5317(5)
_cod_original_sg_symbol_H-M 'C 2/c'
_cod_database_code 7158810
_shelx_shelxl_version_number 2018/3
_shelx_space_group_comment
; 
The symmetry employed for this shelxl refinement is uniquely defined 
by the following loop, which should always be used as a source of 
symmetry information in preference to the above space-group names. 
They are only intended as comments. 
;
_shelx_estimated_absorpt_t_min 0.921
_shelx_estimated_absorpt_t_max 0.984

loop_
_space_group_symop_operation_xyz
'x, y, z'
'-x, y, -z+1/2'
'x+1/2, y+1/2, z'
'-x+1/2, y+1/2, -z+1/2'
'-x, -y, -z'
'x, -y, z-1/2'
'-x+1/2, -y+1/2, -z'
'x+1/2, -y+1/2, z-1/2'

loop_
_atom_site_label
_atom_site_type_symbol
_atom_site_fract_x
_atom_site_fract_y
_atom_site_fract_z
_atom_site_U_iso_or_equiv
_atom_site_adp_type
_atom_site_occupancy
_atom_site_site_symmetry_order
_atom_site_calc_flag
_atom_site_refinement_flags_posn
_atom_site_refinement_flags_adp
_atom_site_refinement_flags_occupancy
_atom_site_disorder_assembly
_atom_site_disorder_group
Cl1 Cl 0.22413(4) 0.32279(10) 0.35717(7) 0.0535(3) Uani 1 1 d . . . . .
Cl2 Cl 0.26323(4) 0.61912(10) 0.63275(7) 0.0547(3) Uani 1 1 d . . . . .
Cl3 Cl 0.14640(5) 0.27598(15) 0.65807(10) 0.0787(5) Uani 1 1 d . . . . .
O1 O 0.33190(9) 0.4536(3) 0.5401(2) 0.0517(8) Uani 1 1 d . . . . .
O2 O 0.22783(9) 0.6078(3) 0.3426(2) 0.0489(7) Uani 1 1 d . . . . .
O3 O 0.500000 0.0811(9) 0.250000 0.183(4) Uani 1 2 d S TU P . .
N1 N 0.27312(10) 0.5201(3) 0.4518(2) 0.0375(7) Uani 1 1 d . . . . .
N2 N 0.44265(10) 0.6224(3) 0.4075(2) 0.0404(8) Uani 1 1 d . . . . .
N3 N 0.40718(11) 0.5613(4) 0.2733(2) 0.0499(9) Uani 1 1 d . . . . .
C1 C 0.24106(11) 0.4650(3) 0.4996(2) 0.0367(8) Uani 1 1 d . . . . .
C2 C 0.21588(12) 0.3725(4) 0.4629(3) 0.0400(9) Uani 1 1 d . . . . .
C3 C 0.18585(14) 0.3166(4) 0.5086(3) 0.0495(10) Uani 1 1 d . . . . .
H3 H 0.168634 0.255822 0.482269 0.059 Uiso 1 1 calc R U . . .
C4 C 0.18154(14) 0.3524(4) 0.5953(3) 0.0508(11) Uani 1 1 d . . . . .
C5 C 0.20490(13) 0.4449(4) 0.6347(3) 0.0489(10) Uani 1 1 d . . . . .
H5 H 0.201031 0.468799 0.692993 0.059 Uiso 1 1 calc R U . . .
C6 C 0.23427(13) 0.5014(4) 0.5853(3) 0.0414(9) Uani 1 1 d . . . . .
C7 C 0.31716(12) 0.5091(3) 0.4762(3) 0.0394(8) Uani 1 1 d . . . . .
C8 C 0.34137(12) 0.5742(4) 0.4086(3) 0.0425(9) Uani 1 1 d . . . . .
H8 H 0.361104 0.518477 0.382108 0.051 Uiso 1 1 calc R U . . .
C9 C 0.30611(14) 0.6130(4) 0.3367(3) 0.0525(11) Uani 1 1 d . . . . .
H9A H 0.308092 0.697834 0.325384 0.063 Uiso 1 1 calc R U . . .
H9AB H 0.309021 0.570520 0.281038 0.063 Uiso 1 1 calc R U . . .
C10 C 0.26385(13) 0.5835(4) 0.3727(3) 0.0401(9) Uani 1 1 d . . . . .
C11 C 0.36757(12) 0.6753(3) 0.4519(3) 0.0403(9) Uani 1 1 d . . . . .
C12 C 0.34661(13) 0.7598(4) 0.4996(3) 0.0468(10) Uani 1 1 d . . . . .
H12 H 0.316702 0.752574 0.502580 0.056 Uiso 1 1 calc R U . . .
C13 C 0.36792(14) 0.8549(4) 0.5433(3) 0.0506(10) Uani 1 1 d . . . . .
H13 H 0.352309 0.910189 0.573874 0.061 Uiso 1 1 calc R U . . .
C14 C 0.41191(14) 0.8670(4) 0.5412(3) 0.0451(9) Uani 1 1 d . . . . .
H14 H 0.426638 0.929845 0.571011 0.054 Uiso 1 1 calc R U . . .
C15 C 0.43408(12) 0.7848(3) 0.4943(3) 0.0382(8) Uani 1 1 d . . . . .
C16 C 0.41227(12) 0.6913(3) 0.4486(3) 0.0379(8) Uani 1 1 d . . . . .
C17 C 0.48334(12) 0.6727(4) 0.4282(3) 0.0428(9) Uani 1 1 d . . . . .
C18 C 0.47963(13) 0.7727(4) 0.4821(3) 0.0428(9) Uani 1 1 d . . . . .
C19 C 0.51591(14) 0.8390(4) 0.5100(3) 0.0506(10) Uani 1 1 d . . . . .
H19 H 0.513700 0.906037 0.545963 0.061 Uiso 1 1 calc R U . . .
C20 C 0.55504(15) 0.8040(5) 0.4837(4) 0.0615(13) Uani 1 1 d . . . . .
H20 H 0.579824 0.847417 0.502981 0.074 Uiso 1 1 calc R U . . .
C21 C 0.55914(15) 0.7063(5) 0.4293(4) 0.0634(13) Uani 1 1 d . . . . .
H21 H 0.586397 0.685888 0.411802 0.076 Uiso 1 1 calc R U . . .
C22 C 0.52313(13) 0.6382(4) 0.4003(3) 0.0556(12) Uani 1 1 d . . . . .
H22 H 0.525582 0.572069 0.363665 0.067 Uiso 1 1 calc R U . . .
C23 C 0.43498(12) 0.5343(3) 0.3415(3) 0.0388(8) Uani 1 1 d . . . . .
C24 C 0.39960(17) 0.4776(5) 0.2105(3) 0.0644(14) Uani 1 1 d . . . . .
H24 H 0.379445 0.493809 0.162054 0.077 Uiso 1 1 calc R U . . .
C25 C 0.41971(19) 0.3705(5) 0.2138(4) 0.0696(16) Uani 1 1 d . . . . .
H25 H 0.413834 0.315196 0.167962 0.083 Uiso 1 1 calc R U . . .
C26 C 0.44854(17) 0.3449(5) 0.2847(4) 0.0629(14) Uani 1 1 d . . . . .
H26 H 0.462949 0.272005 0.288186 0.075 Uiso 1 1 calc R U . . .
C27 C 0.45612(14) 0.4279(4) 0.3509(3) 0.0481(10) Uani 1 1 d . . . . .
H27 H 0.475226 0.412190 0.401174 0.058 Uiso 1 1 calc R U . . .
C28 C 0.500000 -0.0262(8) 0.250000 0.099(4) Uani 1 2 d S T P . .
C29 C 0.4638(3) -0.0831(6) 0.2604(5) 0.101(2) Uani 1 1 d . U . . .
H29A H 0.468941 -0.167457 0.258914 0.152 Uiso 1 1 calc R U . . .
H29B H 0.453564 -0.061880 0.317072 0.152 Uiso 1 1 calc R U . . .
H29C H 0.442210 -0.061880 0.212842 0.152 Uiso 1 1 calc R U . . .

loop_
_atom_site_aniso_label
_atom_site_aniso_U_11
_atom_site_aniso_U_22
_atom_site_aniso_U_33
_atom_site_aniso_U_23
_atom_site_aniso_U_13
_atom_site_aniso_U_12
Cl1 0.0560(7) 0.0559(7) 0.0480(6) -0.0124(5) 0.0008(5) -0.0048(5)
Cl2 0.0611(7) 0.0556(7) 0.0485(6) -0.0131(5) 0.0103(5) -0.0134(5)
Cl3 0.0625(8) 0.1018(11) 0.0735(9) 0.0200(8) 0.0158(6) -0.0330(8)
O1 0.0400(16) 0.0496(17) 0.0632(19) 0.0061(15) -0.0085(14) -0.0034(13)
O2 0.0402(16) 0.0549(18) 0.0502(17) 0.0033(14) -0.0032(13) 0.0003(13)
O3 0.186(8) 0.117(6) 0.260(9) 0.000 0.096(7) 0.000
N1 0.0297(16) 0.0432(17) 0.0395(17) -0.0009(14) 0.0030(13) -0.0040(13)
N2 0.0286(16) 0.0454(18) 0.0479(19) -0.0063(15) 0.0075(14) -0.0012(13)
N3 0.0429(19) 0.066(2) 0.0409(18) 0.0073(17) 0.0032(15) -0.0046(17)
C1 0.0283(18) 0.042(2) 0.0393(19) 0.0004(16) 0.0031(15) -0.0021(15)
C2 0.0335(19) 0.045(2) 0.041(2) -0.0004(16) -0.0007(16) -0.0030(16)
C3 0.042(2) 0.049(2) 0.057(3) 0.003(2) -0.0008(19) -0.0092(19)
C4 0.041(2) 0.060(3) 0.052(2) 0.014(2) 0.0036(19) -0.005(2)
C5 0.038(2) 0.066(3) 0.043(2) 0.001(2) 0.0059(17) -0.004(2)
C6 0.037(2) 0.045(2) 0.043(2) -0.0004(17) 0.0030(16) -0.0008(16)
C7 0.0323(19) 0.039(2) 0.047(2) -0.0031(17) 0.0030(16) -0.0012(16)
C8 0.0317(19) 0.045(2) 0.052(2) -0.0017(18) 0.0103(17) -0.0050(16)
C9 0.045(2) 0.071(3) 0.043(2) -0.004(2) 0.0088(18) -0.011(2)
C10 0.041(2) 0.042(2) 0.0375(19) -0.0047(16) 0.0047(16) -0.0022(17)
C11 0.0308(19) 0.041(2) 0.049(2) 0.0012(17) 0.0058(16) -0.0016(16)
C12 0.037(2) 0.046(2) 0.059(3) -0.0026(19) 0.0132(18) -0.0010(17)
C13 0.048(2) 0.047(2) 0.059(3) -0.004(2) 0.014(2) 0.0078(19)
C14 0.044(2) 0.039(2) 0.052(2) -0.0036(18) 0.0040(18) -0.0021(17)
C15 0.0351(19) 0.0390(19) 0.041(2) 0.0013(16) 0.0048(15) 0.0004(16)
C16 0.0318(19) 0.0386(19) 0.044(2) 0.0041(16) 0.0068(15) 0.0008(15)
C17 0.0298(19) 0.050(2) 0.049(2) 0.0001(18) 0.0043(16) -0.0020(16)
C18 0.037(2) 0.044(2) 0.047(2) -0.0001(18) 0.0044(17) -0.0043(17)
C19 0.041(2) 0.054(3) 0.056(3) 0.000(2) 0.0020(19) -0.0045(19)
C20 0.040(2) 0.068(3) 0.076(3) -0.001(3) 0.001(2) -0.013(2)
C21 0.031(2) 0.073(3) 0.087(4) -0.012(3) 0.009(2) -0.004(2)
C22 0.034(2) 0.063(3) 0.071(3) -0.012(2) 0.011(2) -0.002(2)
C23 0.0343(19) 0.046(2) 0.0374(19) -0.0005(16) 0.0097(15) -0.0043(16)
C24 0.061(3) 0.094(4) 0.038(2) -0.003(2) 0.005(2) -0.028(3)
C25 0.072(3) 0.086(4) 0.055(3) -0.032(3) 0.032(3) -0.038(3)
C26 0.059(3) 0.052(3) 0.082(4) -0.018(3) 0.031(3) -0.006(2)
C27 0.039(2) 0.048(2) 0.058(3) -0.003(2) 0.0116(19) 0.0016(18)
C28 0.193(13) 0.061(5) 0.049(4) 0.000 0.030(6) 0.000
C29 0.123(5) 0.064(3) 0.108(5) 0.011(3) -0.037(4) -0.025(4)

loop_
_atom_type_symbol
_atom_type_description
_atom_type_scat_dispersion_real
_atom_type_scat_dispersion_imag
_atom_type_scat_source
C C 0.0033 0.0016 'International Tables Vol C Tables 4.2.6.8 and 6.1.1.4'
H H 0.0000 0.0000 'International Tables Vol C Tables 4.2.6.8 and 6.1.1.4'
Cl Cl 0.1484 0.1585 'International Tables Vol C Tables 4.2.6.8 and 6.1.1.4'
N N 0.0061 0.0033 'International Tables Vol C Tables 4.2.6.8 and 6.1.1.4'
O O 0.0106 0.0060 'International Tables Vol C Tables 4.2.6.8 and 6.1.1.4'

loop_
_geom_angle_atom_site_label_1
_geom_angle_atom_site_label_2
_geom_angle_atom_site_label_3
_geom_angle
_geom_angle_site_symmetry_1
_geom_angle_site_symmetry_3
_geom_angle_publ_flag
C7 N1 C10 113.3(3) . . ?
C7 N1 C1 122.9(3) . . ?
C10 N1 C1 123.7(3) . . ?
C17 N2 C16 107.7(3) . . ?
C17 N2 C23 122.5(3) . . ?
C16 N2 C23 128.4(3) . . ?
C23 N3 C24 116.6(4) . . ?
C6 C1 C2 117.8(4) . . ?
C6 C1 N1 120.8(3) . . ?
C2 C1 N1 121.4(3) . . ?
C3 C2 C1 122.2(4) . . ?
C3 C2 Cl1 118.6(3) . . ?
C1 C2 Cl1 119.2(3) . . ?
C2 C3 C4 118.0(4) . . ?
C2 C3 H3 121.0 . . ?
C4 C3 H3 121.0 . . ?
C5 C4 C3 122.5(4) . . ?
C5 C4 Cl3 118.4(4) . . ?
C3 C4 Cl3 119.0(4) . . ?
C4 C5 C6 117.8(4) . . ?
C4 C5 H5 121.1 . . ?
C6 C5 H5 121.1 . . ?
C5 C6 C1 121.7(4) . . ?
C5 C6 Cl2 118.5(3) . . ?
C1 C6 Cl2 119.8(3) . . ?
O1 C7 N1 123.6(4) . . ?
O1 C7 C8 128.0(4) . . ?
N1 C7 C8 108.4(3) . . ?
C7 C8 C11 110.9(3) . . ?
C7 C8 C9 104.4(3) . . ?
C11 C8 C9 114.2(4) . . ?
C7 C8 H8 109.0 . . ?
C11 C8 H8 109.0 . . ?
C9 C8 H8 109.0 . . ?
C10 C9 C8 105.8(3) . . ?
C10 C9 H9A 110.6 . . ?
C8 C9 H9A 110.6 . . ?
C10 C9 H9AB 110.6 . . ?
C8 C9 H9AB 110.6 . . ?
H9A C9 H9AB 108.7 . . ?
O2 C10 N1 123.7(4) . . ?
O2 C10 C9 128.8(4) . . ?
N1 C10 C9 107.5(3) . . ?
C12 C11 C16 116.0(4) . . ?
C12 C11 C8 118.8(3) . . ?
C16 C11 C8 125.2(4) . . ?
C11 C12 C13 123.2(4) . . ?
C11 C12 H12 118.4 . . ?
C13 C12 H12 118.4 . . ?
C14 C13 C12 119.8(4) . . ?
C14 C13 H13 120.1 . . ?
C12 C13 H13 120.1 . . ?
C13 C14 C15 118.8(4) . . ?
C13 C14 H14 120.6 . . ?
C15 C14 H14 120.6 . . ?
C14 C15 C16 121.0(4) . . ?
C14 C15 C18 131.4(4) . . ?
C16 C15 C18 107.5(3) . . ?
C15 C16 C11 121.0(3) . . ?
C15 C16 N2 108.6(3) . . ?
C11 C16 N2 130.3(4) . . ?
C22 C17 N2 128.8(4) . . ?
C22 C17 C18 121.3(4) . . ?
N2 C17 C18 109.8(3) . . ?
C19 C18 C17 120.3(4) . . ?
C19 C18 C15 133.4(4) . . ?
C17 C18 C15 106.2(3) . . ?
C20 C19 C18 118.3(4) . . ?
C20 C19 H19 120.9 . . ?
C18 C19 H19 120.9 . . ?
C19 C20 C21 122.1(4) . . ?
C19 C20 H20 119.0 . . ?
C21 C20 H20 119.0 . . ?
C20 C21 C22 120.7(4) . . ?
C20 C21 H21 119.6 . . ?
C22 C21 H21 119.6 . . ?
C17 C22 C21 117.3(4) . . ?
C17 C22 H22 121.4 . . ?
C21 C22 H22 121.4 . . ?
N3 C23 C27 123.9(4) . . ?
N3 C23 N2 116.4(4) . . ?
C27 C23 N2 119.7(4) . . ?
N3 C24 C25 123.3(5) . . ?
N3 C24 H24 118.3 . . ?
C25 C24 H24 118.3 . . ?
C24 C25 C26 119.0(5) . . ?
C24 C25 H25 120.5 . . ?
C26 C25 H25 120.5 . . ?
C25 C26 C27 118.9(5) . . ?
C25 C26 H26 120.6 . . ?
C27 C26 H26 120.6 . . ?
C23 C27 C26 118.2(5) . . ?
C23 C27 H27 120.9 . . ?
C26 C27 H27 120.9 . . ?
O3 C28 C29 119.2(5) . . ?
O3 C28 C29 119.2(5) . 2_655 ?
C29 C28 C29 121.5(10) . 2_655 ?
C28 C29 H29A 109.5 . . ?
C28 C29 H29B 109.5 . . ?
H29A C29 H29B 109.5 . . ?
C28 C29 H29C 109.5 . . ?
H29A C29 H29C 109.5 . . ?
H29B C29 H29C 109.5 . . ?

loop_
_geom_bond_atom_site_label_1
_geom_bond_atom_site_label_2
_geom_bond_distance
_geom_bond_site_symmetry_2
_geom_bond_publ_flag
Cl1 C2 1.734(4) . ?
Cl2 C6 1.731(4) . ?
Cl3 C4 1.741(4) . ?
O1 C7 1.209(5) . ?
O2 C10 1.205(5) . ?
O3 C28 1.217(12) . ?
N1 C7 1.394(5) . ?
N1 C10 1.403(5) . ?
N1 C1 1.427(5) . ?
N2 C17 1.400(5) . ?
N2 C16 1.412(5) . ?
N2 C23 1.417(5) . ?
N3 C23 1.322(5) . ?
N3 C24 1.348(6) . ?
C1 C6 1.393(6) . ?
C1 C2 1.395(5) . ?
C2 C3 1.367(6) . ?
C3 C4 1.390(7) . ?
C3 H3 0.9400 . ?
C4 C5 1.381(6) . ?
C5 C6 1.387(6) . ?
C5 H5 0.9400 . ?
C7 C8 1.514(6) . ?
C8 C11 1.521(6) . ?
C8 C9 1.540(6) . ?
C8 H8 0.9900 . ?
C9 C10 1.506(6) . ?
C9 H9A 0.9800 . ?
C9 H9AB 0.9800 . ?
C11 C12 1.396(6) . ?
C11 C16 1.409(5) . ?
C12 C13 1.400(6) . ?
C12 H12 0.9400 . ?
C13 C14 1.380(6) . ?
C13 H13 0.9400 . ?
C14 C15 1.391(6) . ?
C14 H14 0.9400 . ?
C15 C16 1.407(5) . ?
C15 C18 1.453(6) . ?
C17 C22 1.399(6) . ?
C17 C18 1.407(6) . ?
C18 C19 1.391(6) . ?
C19 C20 1.373(7) . ?
C19 H19 0.9400 . ?
C20 C21 1.392(7) . ?
C20 H20 0.9400 . ?
C21 C22 1.400(6) . ?
C21 H21 0.9400 . ?
C22 H22 0.9400 . ?
C23 C27 1.376(6) . ?
C24 C25 1.365(8) . ?
C24 H24 0.9400 . ?
C25 C26 1.367(8) . ?
C25 H25 0.9400 . ?
C26 C27 1.379(7) . ?
C26 H26 0.9400 . ?
C27 H27 0.9400 . ?
C28 C29 1.321(8) . ?
C28 C29 1.321(8) 2_655 ?
C29 H29A 0.9700 . ?
C29 H29B 0.9700 . ?
C29 H29C 0.9700 . ?
